data_1524923
loop_
_publ_author_name
'Meyer-Liautaud, F.'
'Moreau, J.M.'
'Allibert, C.'

_publ_section_title
;
 New phases in the system La-Cu
;
_journal_name_full 'Journal of the Less-Common Metals'
_journal_page_first 81
_journal_page_last 90
_journal_volume 110
_journal_year 1985
_chemical_formula_sum 'Cu6 La'
_space_group_IT_number 62
_symmetry_space_group_name_Hall '-P 2ac 2n'
_symmetry_space_group_name_H-M 'P n m a'
_cell_angle_alpha 90
_cell_angle_beta 90
_cell_angle_gamma 90
_cell_formula_units_Z 4
_cell_length_a 8.164
_cell_length_b 5.187
_cell_length_c 10.231
_cell_volume 433.249
_citation_journal_id_ASTM JCOMAH
_cod_data_source_file Meyer-Liautaud_JCOMAH_1985_1547.cif
_cod_data_source_block Cu6La1
_cod_original_cell_volume 433.2487
_cod_original_formula_sum 'Cu6 La1'
_cod_database_code 1524923

loop_
_symmetry_equiv_pos_as_xyz
x,y,z
-x+1/2,-y,z+1/2
x+1/2,-y+1/2,-z+1/2
-x,y+1/2,-z
-x,-y,-z
x-1/2,y,-z-1/2
-x-1/2,y-1/2,z-1/2
x,-y-1/2,z

loop_
_atom_site_label
_atom_site_type_symbol
_atom_site_fract_x
_atom_site_fract_y
_atom_site_fract_z
_atom_site_occupancy
_atom_site_U_iso_or_equiv
Cu5 Cu 0.436 0.007 0.19 1 0.0
Cu2 Cu 0.319 0.25 0.747 1 0.0
Cu4 Cu 0.401 0.25 0.984 1 0.0
La1 La 0.264 0.25 0.435 1 0.0
Cu1 Cu 0.146 0.25 0.141 1 0.0
Cu3 Cu 0.059 0.25 0.903 1 0.0
